data_1538321
loop_
_publ_author_name
'Mahe-Pailleret, P.'

_publ_section_title
;
 Contribution a l'etude chimique et structurale des composes A B2 O8
 rencontres dans les systemes Mo-V-O, U-V-O et U-Mo-O
;
_journal_name_full 'Revue de Chimie Minerale'
_journal_page_first 807
_journal_page_last 846
_journal_volume 7
_journal_year 1970
_chemical_formula_sum 'Mo2 O8 U'
_chemical_name_systematic 'U Mo2 O8'
_space_group_IT_number 50
_symmetry_space_group_name_Hall 'P 2 2 -1ab'
_symmetry_space_group_name_H-M 'P b a n :1'
_cell_angle_alpha 90
_cell_angle_beta 90
_cell_angle_gamma 90
_cell_formula_units_Z 4
_cell_length_a 20.08
_cell_length_b 7.32
_cell_length_c 4.11
_cell_volume 604.111
_citation_journal_id_ASTM RVCMA8
_cod_data_source_file Mahe-Pailleret_RVCMA8_1970_723.cif
_cod_data_source_block Mo2O8U1
_cod_original_cell_volume 604.1108
_cod_original_sg_symbol_Hall '-P 2ab 2b (x-1/4,y-1/4,z)'
_cod_original_formula_sum 'Mo2 O8 U1'
_cod_database_code 1538321

loop_
_symmetry_equiv_pos_as_xyz
x,y,z
-x,-y,z
x,-y,-z
-x,y,-z
-x+1/2,-y+1/2,-z
x+1/2,y+1/2,-z
-x+1/2,y+1/2,z
x+1/2,-y+1/2,z

loop_
_atom_site_label
_atom_site_type_symbol
_atom_site_fract_x
_atom_site_fract_y
_atom_site_fract_z
_atom_site_occupancy
_atom_site_U_iso_or_equiv
Mo1 Mo+5 0.9104 0.746 0.0925 1 0.0
O2 O-2 0 0.262 0 1 0.0
O6 O-2 0.904 0.765 0.516 1 0.0
O4 O-2 0.3966 0.5 0 1 0.0
O5 O-2 0.306 0.25 0.991 1 0.0
O3 O-2 0.3756 0 0 1 0.0
O1 O-2 0.7649 0 0.5 1 0.0
U1 U+6 0.7642 0 0 1 0.0
